data_7231612
loop_
_publ_author_name
'Han, Jingyu'
'Li, Shufen'
'Tang, Chunying'
'Zheng, Wei'
'Jiang, Wenqing'
'Jia, Dingxian'

_publ_section_title
;
 Hydrazine-solvothermal methods to synthesize polymeric thioarsenates from
 one-dimensional chains to a three-dimensional framework
;
_journal_issue 59
_journal_name_full 'RSC Advances'
_journal_page_first 34078
_journal_paper_doi 10.1039/C8RA06335D
_journal_volume 8
_journal_year 2018
_chemical_formula_moiety 'As2 H24 Mn3 N12 S8'
_chemical_formula_sum 'As2 H24 Mn3 N12 S8'
_chemical_formula_weight 763.45
_chemical_name_systematic
; 
 ? 
;
_space_group_IT_number 13
_symmetry_cell_setting monoclinic
_symmetry_Int_Tables_number 13
_symmetry_space_group_name_Hall '-P 2yac'
_symmetry_space_group_name_H-M 'P 1 2/n 1'
_atom_sites_solution_hydrogens geom
_atom_sites_solution_primary direct
_atom_sites_solution_secondary difmap
_audit_creation_method SHELXL-97
_audit_update_record
;
2018-07-17 deposited with the CCDC.
2018-10-04 downloaded from the CCDC.
;
_cell_angle_alpha 90.00
_cell_angle_beta 112.66(3)
_cell_angle_gamma 90.00
_cell_formula_units_Z 2
_cell_length_a 11.798(2)
_cell_length_b 8.3683(17)
_cell_length_c 12.313(3)
_cell_measurement_reflns_used 4282
_cell_measurement_temperature 293(2)
_cell_measurement_theta_max 25.35
_cell_measurement_theta_min 3.0222
_cell_volume 1121.8(5)
_computing_cell_refinement CrystalClear
_computing_data_collection CrystalClear
_computing_data_reduction CrystalStructure
_computing_structure_refinement 'SHELXL-97 (Sheldrick, 1997)'
_computing_structure_solution 'SHELXS-97 (Sheldrick, 1990)'
_diffrn_ambient_temperature 293(2)
_diffrn_detector_area_resol_mean 14.63
_diffrn_measured_fraction_theta_full 0.996
_diffrn_measured_fraction_theta_max 0.996
_diffrn_measurement_device_type 'Rigaku Mercury'
_diffrn_measurement_method \w
_diffrn_radiation_monochromator graphite
_diffrn_radiation_source 'fine-focus sealed tube'
_diffrn_radiation_type MoK\a
_diffrn_radiation_wavelength 0.71073
_diffrn_reflns_av_R_equivalents 0.0308
_diffrn_reflns_av_sigmaI/netI 0.0234
_diffrn_reflns_limit_h_max 14
_diffrn_reflns_limit_h_min -14
_diffrn_reflns_limit_k_max 9
_diffrn_reflns_limit_k_min -10
_diffrn_reflns_limit_l_max 14
_diffrn_reflns_limit_l_min -14
_diffrn_reflns_number 10476
_diffrn_reflns_theta_full 25.35
_diffrn_reflns_theta_max 25.35
_diffrn_reflns_theta_min 3.02
_exptl_absorpt_coefficient_mu 5.350
_exptl_absorpt_correction_T_max 0.2967
_exptl_absorpt_correction_T_min 0.2235
_exptl_absorpt_correction_type multi-scan
_exptl_absorpt_process_details 'Jacobson, R. (1998) Private communication'
_exptl_crystal_colour Orange-yellow
_exptl_crystal_density_diffrn 2.260
_exptl_crystal_density_method 'not measured'
_exptl_crystal_description Block
_exptl_crystal_F_000 754
_exptl_crystal_size_max 0.40
_exptl_crystal_size_mid 0.30
_exptl_crystal_size_min 0.30
_refine_diff_density_max 0.446
_refine_diff_density_min -0.497
_refine_diff_density_rms 0.083
_refine_ls_extinction_coef 0.0065(4)
_refine_ls_extinction_expression Fc^*^=kFc[1+0.001xFc^2^\l^3^/sin(2\q)]^-1/4^
_refine_ls_extinction_method SHELXL
_refine_ls_goodness_of_fit_ref 1.108
_refine_ls_hydrogen_treatment constr
_refine_ls_matrix_type full
_refine_ls_number_parameters 116
_refine_ls_number_reflns 2041
_refine_ls_number_restraints 2
_refine_ls_restrained_S_all 1.109
_refine_ls_R_factor_all 0.0281
_refine_ls_R_factor_gt 0.0259
_refine_ls_shift/su_max 0.001
_refine_ls_shift/su_mean 0.000
_refine_ls_structure_factor_coef Fsqd
_refine_ls_weighting_details 'calc w=1/[\s^2^(Fo^2^)+(0.0203P)^2^+1.2638P] where P=(Fo^2^+2Fc^2^)/3'
_refine_ls_weighting_scheme calc
_refine_ls_wR_factor_gt 0.0558
_refine_ls_wR_factor_ref 0.0567
_reflns_number_gt 1950
_reflns_number_total 2041
_reflns_threshold_expression >2sigma(I)
_cod_data_source_file c8ra06335d2.cif
_cod_data_source_block compound_5
_cod_original_cell_volume 1121.8(4)
_cod_original_sg_symbol_Hall '-P 2yac '
_cod_original_sg_symbol_H-M 'P 2/n '
_cod_database_code 7231612

loop_
_symmetry_equiv_pos_as_xyz
'x, y, z'
'-x+1/2, y, -z+1/2'
'-x, -y, -z'
'x-1/2, -y, z-1/2'

loop_
_atom_site_label
_atom_site_type_symbol
_atom_site_fract_x
_atom_site_fract_y
_atom_site_fract_z
_atom_site_U_iso_or_equiv
_atom_site_adp_type
_atom_site_occupancy
_atom_site_symmetry_multiplicity
_atom_site_calc_flag
_atom_site_refinement_flags
As1 As 0.2500 1.10216(5) 0.7500 0.01664(14) Uani 1 2 d S
As2 As 0.2500 0.57426(5) 1.2500 0.01610(13) Uani 1 2 d S
Mn1 Mn 0.12592(4) 0.83429(6) 0.96473(4) 0.02105(15) Uani 1 1 d .
Mn2 Mn 0.2500 0.70412(8) 0.7500 0.02124(18) Uani 1 2 d S
S1 S 0.10532(7) 0.93925(9) 0.75380(7) 0.0202(2) Uani 1 1 d .
S2 S 0.32246(8) 1.24102(11) 0.90662(8) 0.0260(2) Uani 1 1 d .
S3 S 0.09774(8) 0.72749(10) 1.14890(8) 0.0249(2) Uani 1 1 d .
S4 S 0.31035(8) 0.42267(10) 1.14187(7) 0.0222(2) Uani 1 1 d .
N1 N 0.1045(3) 0.5802(3) 0.8935(2) 0.0220(6) Uani 1 1 d D
H1A H 0.1591 0.5194 0.9498 0.026 Uiso 1 1 calc R
H1B H 0.0294 0.5465 0.8860 0.026 Uiso 1 1 calc R
N2 N 0.1178(3) 0.5427(3) 0.7836(2) 0.0236(6) Uani 1 1 d D
H2A H 0.0440 0.5509 0.7238 0.028 Uiso 1 1 calc R
H2B H 0.1436 0.4411 0.7861 0.028 Uiso 1 1 calc R
N3 N 0.3347(3) 0.8226(4) 1.0177(2) 0.0275(7) Uani 1 1 d D
H3A H 0.3620 0.9173 1.0029 0.033 Uiso 1 1 calc R
H3B H 0.3714 0.8033 1.0955 0.033 Uiso 1 1 calc R
N4 N 0.3666(3) 0.6971(3) 0.9528(2) 0.0255(6) Uani 1 1 d D
H4A H 0.3560 0.6016 0.9812 0.031 Uiso 1 1 calc R
H4B H 0.4466 0.7063 0.9650 0.031 Uiso 1 1 calc R
N5 N -0.0851(2) 0.8738(3) 0.8842(2) 0.0211(6) Uani 1 1 d .
H5A H -0.1010 0.9535 0.8313 0.025 Uiso 1 1 calc R
H5B H -0.1200 0.7847 0.8443 0.025 Uiso 1 1 calc R
N6 N -0.1462(3) 0.9114(3) 0.9632(3) 0.0230(6) Uani 1 1 d .
H6A H -0.1178 0.8439 1.0247 0.028 Uiso 1 1 calc R
H6B H -0.2268 0.8912 0.9251 0.028 Uiso 1 1 calc R

loop_
_atom_site_aniso_label
_atom_site_aniso_U_11
_atom_site_aniso_U_22
_atom_site_aniso_U_33
_atom_site_aniso_U_23
_atom_site_aniso_U_13
_atom_site_aniso_U_12
As1 0.0205(3) 0.0146(2) 0.0177(3) 0.000 0.0106(2) 0.000
As2 0.0198(3) 0.0134(2) 0.0154(2) 0.000 0.0072(2) 0.000
Mn1 0.0233(3) 0.0198(3) 0.0229(3) -0.0019(2) 0.0121(2) 0.0000(2)
Mn2 0.0241(4) 0.0205(4) 0.0234(4) 0.000 0.0139(3) 0.000
S1 0.0211(4) 0.0198(4) 0.0233(4) 0.0016(3) 0.0126(4) -0.0005(3)
S2 0.0298(5) 0.0252(5) 0.0242(5) -0.0071(4) 0.0119(4) -0.0032(4)
S3 0.0262(4) 0.0243(4) 0.0266(5) 0.0099(4) 0.0129(4) 0.0068(4)
S4 0.0284(5) 0.0188(4) 0.0213(4) -0.0040(3) 0.0115(4) 0.0013(3)
N1 0.0249(15) 0.0223(15) 0.0209(15) 0.0023(11) 0.0112(13) -0.0021(12)
N2 0.0270(15) 0.0192(14) 0.0281(16) -0.0028(12) 0.0147(13) -0.0013(12)
N3 0.0271(16) 0.0309(17) 0.0238(16) 0.0001(13) 0.0092(13) -0.0007(13)
N4 0.0223(15) 0.0260(16) 0.0321(17) 0.0020(13) 0.0147(13) 0.0007(12)
N5 0.0248(15) 0.0183(14) 0.0240(15) -0.0047(12) 0.0135(13) -0.0019(12)
N6 0.0239(15) 0.0207(15) 0.0298(16) -0.0009(12) 0.0164(13) -0.0018(12)

loop_
_atom_type_symbol
_atom_type_description
_atom_type_scat_dispersion_real
_atom_type_scat_dispersion_imag
_atom_type_scat_source
H H 0.0000 0.0000 'International Tables Vol C Tables 4.2.6.8 and 6.1.1.4'
N N 0.0061 0.0033 'International Tables Vol C Tables 4.2.6.8 and 6.1.1.4'
S S 0.1246 0.1234 'International Tables Vol C Tables 4.2.6.8 and 6.1.1.4'
Mn Mn 0.3368 0.7283 'International Tables Vol C Tables 4.2.6.8 and 6.1.1.4'
As As 0.0499 2.0058 'International Tables Vol C Tables 4.2.6.8 and 6.1.1.4'

loop_
_geom_angle_atom_site_label_1
_geom_angle_atom_site_label_2
_geom_angle_atom_site_label_3
_geom_angle
_geom_angle_site_symmetry_1
_geom_angle_site_symmetry_3
S2 As1 S2 113.81(6) . 2_556
S2 As1 S1 111.30(4) . .
S2 As1 S1 108.28(4) 2_556 .
S2 As1 S1 108.28(4) . 2_556
S2 As1 S1 111.30(4) 2_556 2_556
S1 As1 S1 103.38(5) . 2_556
S4 As2 S4 107.65(5) . 2_557
S4 As2 S3 107.81(4) . 2_557
S4 As2 S3 113.11(4) 2_557 2_557
S4 As2 S3 113.11(4) . .
S4 As2 S3 107.81(4) 2_557 .
S3 As2 S3 107.46(6) 2_557 .
N1 Mn1 N6 179.49(10) . 3_577
N1 Mn1 N3 91.02(11) . .
N6 Mn1 N3 89.36(11) 3_577 .
N1 Mn1 N5 91.52(10) . .
N6 Mn1 N5 88.16(10) 3_577 .
N3 Mn1 N5 170.00(10) . .
N1 Mn1 S3 88.96(7) . .
N6 Mn1 S3 90.62(7) 3_577 .
N3 Mn1 S3 102.91(8) . .
N5 Mn1 S3 86.81(8) . .
N1 Mn1 S1 88.73(7) . .
N6 Mn1 S1 91.62(8) 3_577 .
N3 Mn1 S1 88.63(8) . .
N5 Mn1 S1 81.76(8) . .
S3 Mn1 S1 168.27(3) . .
N2 Mn2 N2 105.05(15) . 2_556
N2 Mn2 N4 90.99(10) . 2_556
N2 Mn2 N4 87.27(10) 2_556 2_556
N2 Mn2 N4 87.27(10) . .
N2 Mn2 N4 90.99(10) 2_556 .
N4 Mn2 N4 177.14(14) 2_556 .
N2 Mn2 S1 166.15(7) . 2_556
N2 Mn2 S1 86.79(8) 2_556 2_556
N4 Mn2 S1 96.84(7) 2_556 2_556
N4 Mn2 S1 85.33(8) . 2_556
N2 Mn2 S1 86.79(8) . .
N2 Mn2 S1 166.15(7) 2_556 .
N4 Mn2 S1 85.33(8) 2_556 .
N4 Mn2 S1 96.84(7) . .
S1 Mn2 S1 82.50(4) 2_556 .
As1 S1 Mn2 87.06(3) . .
As1 S1 Mn1 116.45(4) . .
Mn2 S1 Mn1 87.39(3) . .
As2 S3 Mn1 110.57(4) . .
N2 N1 Mn1 121.54(18) . .
N2 N1 H1A 106.9 . .
Mn1 N1 H1A 106.9 . .
N2 N1 H1B 106.9 . .
Mn1 N1 H1B 106.9 . .
H1A N1 H1B 106.7 . .
N1 N2 Mn2 112.21(18) . .
N1 N2 H2A 109.2 . .
Mn2 N2 H2A 109.2 . .
N1 N2 H2B 109.2 . .
Mn2 N2 H2B 109.2 . .
H2A N2 H2B 107.9 . .
N4 N3 Mn1 110.56(19) . .
N4 N3 H3A 109.5 . .
Mn1 N3 H3A 109.5 . .
N4 N3 H3B 109.5 . .
Mn1 N3 H3B 109.5 . .
H3A N3 H3B 108.1 . .
N3 N4 Mn2 113.45(19) . .
N3 N4 H4A 108.9 . .
Mn2 N4 H4A 108.9 . .
N3 N4 H4B 108.9 . .
Mn2 N4 H4B 108.9 . .
H4A N4 H4B 107.7 . .
N6 N5 Mn1 118.21(19) . .
N6 N5 H5A 107.8 . .
Mn1 N5 H5A 107.8 . .
N6 N5 H5B 107.8 . .
Mn1 N5 H5B 107.8 . .
H5A N5 H5B 107.1 . .
N5 N6 Mn1 117.28(18) . 3_577
N5 N6 H6A 108.0 . .
Mn1 N6 H6A 108.0 3_577 .
N5 N6 H6B 108.0 . .
Mn1 N6 H6B 108.0 3_577 .
H6A N6 H6B 107.2 . .

loop_
_geom_bond_atom_site_label_1
_geom_bond_atom_site_label_2
_geom_bond_distance
_geom_bond_site_symmetry_2
As1 S2 2.1283(10) .
As1 S2 2.1283(10) 2_556
As1 S1 2.1991(9) .
As1 S1 2.1991(9) 2_556
As2 S4 2.1491(9) .
As2 S4 2.1491(9) 2_557
As2 S3 2.1675(10) 2_557
As2 S3 2.1675(10) .
Mn1 N1 2.277(3) .
Mn1 N6 2.283(3) 3_577
Mn1 N3 2.294(3) .
Mn1 N5 2.321(3) .
Mn1 S3 2.5753(11) .
Mn1 S1 2.6625(11) .
Mn2 N2 2.220(3) .
Mn2 N2 2.220(3) 2_556
Mn2 N4 2.342(3) 2_556
Mn2 N4 2.342(3) .
Mn2 S1 2.6171(10) 2_556
Mn2 S1 2.6171(10) .
N1 N2 1.455(4) .
N1 H1A 0.9000 .
N1 H1B 0.9000 .
N2 H2A 0.9000 .
N2 H2B 0.9000 .
N3 N4 1.455(4) .
N3 H3A 0.9000 .
N3 H3B 0.9000 .
N4 H4A 0.9000 .
N4 H4B 0.9000 .
N5 N6 1.451(4) .
N5 H5A 0.9000 .
N5 H5B 0.9000 .
N6 Mn1 2.283(3) 3_577
N6 H6A 0.9000 .
N6 H6B 0.9000 .

loop_
_geom_hbond_atom_site_label_D
_geom_hbond_atom_site_label_H
_geom_hbond_atom_site_label_A
_geom_hbond_distance_DH
_geom_hbond_distance_HA
_geom_hbond_distance_DA
_geom_hbond_angle_DHA
_geom_hbond_site_symmetry_A
N6 H6B S4 0.90 2.82 3.363(3) 120.5 3_567
N6 H6A S3 0.90 2.60 3.288(3) 133.8 .
N5 H5B S4 0.90 2.90 3.558(3) 131.8 3_567
N5 H5B S4 0.90 2.88 3.707(3) 152.6 4_565
N5 H5A S3 0.90 2.68 3.358(3) 132.9 3_577
N4 H4B S2 0.90 2.61 3.439(3) 154.1 3_677
N4 H4A S4 0.90 2.70 3.511(3) 151.0 .
N3 H3A S2 0.90 2.92 3.741(3) 152.2 .
N2 H2B S2 0.90 2.65 3.418(3) 143.2 1_545
N2 H2A S4 0.90 2.55 3.378(3) 152.3 4_565
N1 H1B S3 0.90 2.68 3.410(3) 138.8 3_567
N1 H1A S4 0.90 2.49 3.356(3) 162.7 .

loop_
_geom_torsion_atom_site_label_1
_geom_torsion_atom_site_label_2
_geom_torsion_atom_site_label_3
_geom_torsion_atom_site_label_4
_geom_torsion
_geom_torsion_site_symmetry_1
_geom_torsion_site_symmetry_4
S2 As1 S1 Mn2 -116.03(4) . .
S2 As1 S1 Mn2 118.15(3) 2_556 .
S1 As1 S1 Mn2 0.0 2_556 .
S2 As1 S1 Mn1 -30.42(5) . .
S2 As1 S1 Mn1 -156.24(4) 2_556 .
S1 As1 S1 Mn1 85.61(4) 2_556 .
N2 Mn2 S1 As1 171.20(7) . .
N2 Mn2 S1 As1 -39.6(3) 2_556 .
N4 Mn2 S1 As1 -97.54(7) 2_556 .
N4 Mn2 S1 As1 84.34(8) . .
S1 Mn2 S1 As1 0.0 2_556 .
N2 Mn2 S1 Mn1 54.54(8) . .
N2 Mn2 S1 Mn1 -156.3(3) 2_556 .
N4 Mn2 S1 Mn1 145.80(7) 2_556 .
N4 Mn2 S1 Mn1 -32.32(7) . .
S1 Mn2 S1 Mn1 -116.66(4) 2_556 .
N1 Mn1 S1 As1 -128.14(8) . .
N6 Mn1 S1 As1 52.23(8) 3_577 .
N3 Mn1 S1 As1 -37.09(8) . .
N5 Mn1 S1 As1 140.14(8) . .
S3 Mn1 S1 As1 153.18(15) . .
N1 Mn1 S1 Mn2 -42.73(8) . .
N6 Mn1 S1 Mn2 137.64(7) 3_577 .
N3 Mn1 S1 Mn2 48.32(8) . .
N5 Mn1 S1 Mn2 -134.45(7) . .
S3 Mn1 S1 Mn2 -121.42(16) . .
S4 As2 S3 Mn1 -39.49(5) . .
S4 As2 S3 Mn1 -158.40(4) 2_557 .
S3 As2 S3 Mn1 79.38(4) 2_557 .
N1 Mn1 S3 As2 66.02(8) . .
N6 Mn1 S3 As2 -114.28(8) 3_577 .
N3 Mn1 S3 As2 -24.79(9) . .
N5 Mn1 S3 As2 157.60(8) . .
S1 Mn1 S3 As2 144.67(15) . .
N6 Mn1 N1 N2 148(13) 3_577 .
N3 Mn1 N1 N2 -73.5(2) . .
N5 Mn1 N1 N2 96.9(2) . .
S3 Mn1 N1 N2 -176.4(2) . .
S1 Mn1 N1 N2 15.1(2) . .
Mn1 N1 N2 Mn2 31.0(3) . .
N2 Mn2 N2 N1 127.3(2) 2_556 .
N4 Mn2 N2 N1 -145.3(2) 2_556 .
N4 Mn2 N2 N1 37.0(2) . .
S1 Mn2 N2 N1 -20.7(5) 2_556 .
S1 Mn2 N2 N1 -60.01(19) . .
N1 Mn1 N3 N4 20.3(2) . .
N6 Mn1 N3 N4 -160.1(2) 3_577 .
N5 Mn1 N3 N4 -84.4(6) . .
S3 Mn1 N3 N4 109.43(19) . .
S1 Mn1 N3 N4 -68.4(2) . .
Mn1 N3 N4 Mn2 48.5(2) . .
N2 Mn2 N4 N3 -90.4(2) . .
N2 Mn2 N4 N3 164.6(2) 2_556 .
N4 Mn2 N4 N3 -142.9(2) 2_556 .
S1 Mn2 N4 N3 77.9(2) 2_556 .
S1 Mn2 N4 N3 -4.0(2) . .
N1 Mn1 N5 N6 119.8(2) . .
N6 Mn1 N5 N6 -59.8(2) 3_577 .
N3 Mn1 N5 N6 -135.5(5) . .
S3 Mn1 N5 N6 30.9(2) . .
S1 Mn1 N5 N6 -151.7(2) . .
Mn1 N5 N6 Mn1 76.4(2) . 3_577
